data_1516033
loop_
_publ_author_name
'Kanomata, Kyohei'
'Toda, Yasunori'
'Shibata, Yukihiro'
'Yamanaka, Masahiro'
'Tsuzuki, Seiji'
'Gridnev, Ilya D.'
'Terada, Masahiro'

_publ_section_title
;
 Secondary stereocontrolling interactions in chiral Br\/onsted acid
 catalysis: study of a Petasis--Ferrier-type rearrangement catalyzed by
 chiral phosphoric acids
;
_journal_issue 9
_journal_name_full 'Chemical Science'
_journal_page_first 3515
_journal_paper_doi 10.1039/C4SC00611A
_journal_volume 5
_journal_year 2014
_chemical_absolute_configuration rm
_chemical_formula_moiety 'C25 H24 O4'
_chemical_formula_sum 'C25 H24 O4'
_chemical_formula_weight 388.46
_space_group_IT_number 4
_symmetry_cell_setting monoclinic
_symmetry_Int_Tables_number 4
_symmetry_space_group_name_Hall 'P 2yb'
_symmetry_space_group_name_H-M 'P 1 21 1'
_atom_sites_solution_hydrogens geom
_atom_sites_solution_primary direct
_atom_sites_solution_secondary difmap
_cell_angle_alpha 90.0000
_cell_angle_beta 97.108(7)
_cell_angle_gamma 90.0000
_cell_formula_units_Z 4
_cell_length_a 6.0714(8)
_cell_length_b 17.224(2)
_cell_length_c 19.620(3)
_cell_measurement_reflns_used 17176
_cell_measurement_temperature 150
_cell_measurement_theta_max 27.70
_cell_measurement_theta_min 3.10
_cell_volume 2036.0(5)
_computing_cell_refinement 'CrystalClear-SM Auto 2.0 r4'
_computing_data_collection 'CrystalClear-SM Auto 2.0 r4 (Rigaku, 2009)'
_computing_data_reduction 'CrystalClear-SM Auto 2.0 r4'
_computing_molecular_graphics 'CrystalStructure 4.0'
_computing_publication_material 'CrystalStructure 4.0 (Rigaku, 2010)'
_computing_structure_refinement 'SHELXL97 (Sheldrick, 2008)'
_computing_structure_solution 'Il Milione (Burla, et al., 2007)'
_diffrn_ambient_temperature 150
_diffrn_detector_area_resol_mean 6.827
_diffrn_measured_fraction_theta_full 0.997
_diffrn_measured_fraction_theta_max 0.997
_diffrn_measurement_device_type 'Rigaku XtaLAB mini'
_diffrn_measurement_method \w
_diffrn_radiation_type 'Mo K\a'
_diffrn_radiation_wavelength 0.71075
_diffrn_reflns_av_R_equivalents 0.0436
_diffrn_reflns_limit_h_max 7
_diffrn_reflns_limit_h_min -7
_diffrn_reflns_limit_k_max 22
_diffrn_reflns_limit_k_min -22
_diffrn_reflns_limit_l_max 25
_diffrn_reflns_limit_l_min -25
_diffrn_reflns_number 22409
_diffrn_reflns_theta_full 27.50
_diffrn_reflns_theta_max 27.50
_diffrn_standards_number 0
_exptl_absorpt_coefficient_mu 0.085
_exptl_absorpt_correction_T_max 0.983
_exptl_absorpt_correction_T_min 0.819
_exptl_absorpt_correction_type multi-scan
_exptl_absorpt_process_details 'REQAB (Rigaku, 1998)'
_exptl_crystal_colour colorless
_exptl_crystal_density_diffrn 1.267
_exptl_crystal_density_method 'not measured'
_exptl_crystal_description prism
_exptl_crystal_F_000 824.00
_exptl_crystal_size_max 0.400
_exptl_crystal_size_mid 0.300
_exptl_crystal_size_min 0.200
_refine_diff_density_max 0.220
_refine_diff_density_min -0.210
_refine_ls_extinction_method none
_refine_ls_goodness_of_fit_ref 1.020
_refine_ls_hydrogen_treatment constr
_refine_ls_number_parameters 523
_refine_ls_number_reflns 4818
_refine_ls_number_restraints 1
_refine_ls_R_factor_gt 0.0534
_refine_ls_shift/su_max 0.000
_refine_ls_structure_factor_coef Fsqd
_refine_ls_weighting_details 'w = 1/[\s^2^(Fo^2^)+(0.0687P)^2^+0.3310P] where P=(Fo^2^+2Fc^2^)/3'
_refine_ls_weighting_scheme calc
_refine_ls_wR_factor_ref 0.1437
_reflns_number_gt 3136
_reflns_number_total 4818
_reflns_threshold_expression F^2^>2.0\s(F^2^)
_cod_data_source_file c4sc00611a2.cif
_cod_data_source_block 03
_cod_depositor_comments 'Adding full bibliography for 1516033--1516034.cif.'
_cod_database_code 1516033

loop_
_symmetry_equiv_pos_site_id
_symmetry_equiv_pos_as_xyz
1 +X,+Y,+Z
2 -X,1/2+Y,-Z

loop_
_atom_site_label
_atom_site_type_symbol
_atom_site_fract_x
_atom_site_fract_y
_atom_site_fract_z
_atom_site_U_iso_or_equiv
_atom_site_adp_type
_atom_site_occupancy
_atom_site_symmetry_multiplicity
_atom_site_calc_flag
_atom_site_refinement_flags
O1 O 0.3268(5) -0.07009(18) 0.19324(15) 0.0751(8) Uani 1.0 2 d .
O2 O 0.6794(5) 0.35077(19) -0.02322(16) 0.0745(9) Uani 1.0 2 d .
O3 O 0.6250(5) 0.60299(19) 0.53925(15) 0.0749(9) Uani 1.0 2 d .
O5 O -0.0966(6) 0.3926(3) 0.28656(17) 0.0911(11) Uani 1.0 2 d .
O12 O 0.4057(7) 0.6225(3) 0.2100(2) 0.1123(15) Uani 1.0 2 d .
O26 O -0.0723(6) 0.9924(3) 0.30632(17) 0.0876(10) Uani 1.0 2 d .
O34 O 0.0755(7) 0.5539(3) 0.21375(19) 0.0986(13) Uani 1.0 2 d .
O54 O 0.2336(7) 0.3191(3) 0.3005(2) 0.1092(14) Uani 1.0 2 d .
C1 C 0.4101(6) 0.1306(3) 0.08022(18) 0.0520(9) Uani 1.0 2 d .
C2 C 0.2039(6) 0.0918(3) 0.06989(18) 0.0516(9) Uani 1.0 2 d .
C3 C 0.3388(6) 0.5364(2) 0.47091(18) 0.0516(9) Uani 1.0 2 d .
C5 C 0.1812(6) 0.8536(3) 0.43660(19) 0.0544(9) Uani 1.0 2 d .
C6 C 0.3126(7) 0.2992(3) -0.04871(19) 0.0580(10) Uani 1.0 2 d .
C7 C 0.2789(6) 0.2284(3) -0.00424(19) 0.0548(9) Uani 1.0 2 d .
C8 C 0.1726(7) 0.0233(3) 0.10726(19) 0.0570(10) Uani 1.0 2 d .
C9 C 0.4164(6) 0.4134(3) 0.03594(18) 0.0520(9) Uani 1.0 2 d .
C10 C 0.3380(7) -0.0047(3) 0.1540(2) 0.0580(10) Uani 1.0 2 d .
C11 C 0.4854(7) 0.3547(3) -0.01291(19) 0.0563(9) Uani 1.0 2 d .
C13 C 0.3779(7) 0.8390(3) 0.4814(3) 0.0594(10) Uani 1.0 2 d .
C14 C 0.0049(6) 0.7992(3) 0.4346(2) 0.0557(10) Uani 1.0 2 d .
C15 C 0.5427(7) 0.0341(3) 0.1651(2) 0.0670(11) Uani 1.0 2 d .
C16 C 0.0343(7) 0.7319(3) 0.4766(2) 0.0594(11) Uani 1.0 2 d .
C17 C 0.2273(7) 0.7175(3) 0.51839(19) 0.0574(10) Uani 1.0 2 d .
C18 C 0.4251(7) 0.5936(3) 0.52564(18) 0.0553(9) Uani 1.0 2 d .
C19 C 0.1969(7) 0.4295(3) 0.3678(2) 0.0588(10) Uani 1.0 2 d .
C20 C 0.1341(7) 0.4995(3) 0.4691(2) 0.0605(10) Uani 1.0 2 d .
C21 C 0.0367(7) 0.1240(3) 0.0216(2) 0.0647(11) Uani 1.0 2 d .
C22 C 0.1595(7) 0.9193(3) 0.3934(2) 0.0606(10) Uani 1.0 2 d .
C23 C 0.4979(7) 0.5307(3) 0.1025(2) 0.0657(11) Uani 1.0 2 d .
C24 C 0.5777(7) 0.0995(3) 0.1290(3) 0.0661(11) Uani 1.0 2 d .
C25 C 0.0727(6) 0.1901(3) -0.0135(2) 0.0642(11) Uani 1.0 2 d .
C27 C 0.3993(7) 0.7731(3) 0.5208(3) 0.0621(10) Uani 1.0 2 d .
C28 C 0.3035(7) 0.5226(3) 0.1325(3) 0.0599(10) Uani 1.0 2 d .
C29 C 0.2636(7) 0.6434(3) 0.5605(2) 0.0614(11) Uani 1.0 2 d .
C30 C 0.4730(7) 0.5171(3) 0.4211(2) 0.0608(10) Uani 1.0 2 d .
C31 C -0.0324(8) 0.9304(3) 0.3503(2) 0.0664(11) Uani 1.0 2 d .
C32 C 0.5524(7) 0.4758(3) 0.0557(2) 0.0646(11) Uani 1.0 2 d .
C33 C -0.1912(7) 0.8142(3) 0.3888(3) 0.0691(12) Uani 1.0 2 d .
C35 C 0.1626(8) 0.4621(3) 0.1105(3) 0.0828(15) Uani 1.0 2 d .
C36 C -0.2085(8) 0.8773(3) 0.3477(3) 0.0744(13) Uani 1.0 2 d .
C37 C 0.0657(7) 0.4462(3) 0.4185(2) 0.0626(11) Uani 1.0 2 d .
C38 C 0.0451(8) 0.6419(3) 0.3087(3) 0.0716(12) Uani 1.0 2 d .
C39 C 0.3993(7) 0.4644(3) 0.3705(3) 0.0694(12) Uani 1.0 2 d .
C40 C 0.0239(10) 0.2561(4) 0.2015(3) 0.0871(15) Uani 1.0 2 d .
C41 C -0.1709(8) 0.3068(4) 0.1892(3) 0.0848(14) Uani 1.0 2 d .
C42 C 0.4028(9) 0.6767(4) 0.2600(3) 0.0914(17) Uani 1.0 2 d .
C43 C 0.2178(8) 0.4080(3) 0.0635(3) 0.0745(13) Uani 1.0 2 d .
C44 C 0.2386(9) 0.6926(4) 0.2974(3) 0.0864(15) Uani 1.0 2 d .
C45 C 0.0994(10) 1.0484(3) 0.3049(3) 0.0878(15) Uani 1.0 2 d .
C46 C 0.2402(9) 0.5793(3) 0.1851(3) 0.0868(16) Uani 1.0 2 d .
C47 C 0.2216(9) 0.2758(4) 0.2407(3) 0.0881(16) Uani 1.0 2 d .
C48 C 0.3510(10) 0.6575(4) 0.6354(3) 0.0896(16) Uani 1.0 2 d .
C49 C 0.1324(9) -0.1167(3) 0.1815(3) 0.0845(14) Uani 1.0 2 d .
C50 C 0.3753(9) 0.2744(3) -0.1183(3) 0.0779(13) Uani 1.0 2 d .
C51 C -0.0525(8) 0.5948(4) 0.2535(3) 0.0867(15) Uani 1.0 2 d .
C52 C 0.1083(9) 0.3767(4) 0.3088(4) 0.100(2) Uani 1.0 2 d .
C53 C -0.2311(9) 0.3586(4) 0.2370(4) 0.110(3) Uani 1.0 2 d .
C55 C 0.4423(6) 0.1985(3) 0.04203(19) 0.0541(9) Uani 1.0 2 d .
H6 H 0.1682 0.3276 -0.0568 0.0696 Uiso 1.0 2 calc R
H8 H 0.0348 -0.0034 0.0997 0.0684 Uiso 1.0 2 calc R
H13 H 0.4966 0.8753 0.4841 0.0713 Uiso 1.0 2 calc R
H15 H 0.6574 0.0146 0.1979 0.0804 Uiso 1.0 2 calc R
H16 H -0.0841 0.6957 0.4755 0.0713 Uiso 1.0 2 calc R
H20 H 0.0406 0.5112 0.5031 0.0726 Uiso 1.0 2 calc R
H21 H -0.1036 0.0990 0.0135 0.0776 Uiso 1.0 2 calc R
H22 H 0.2776 0.9556 0.3944 0.0728 Uiso 1.0 2 calc R
H23 H 0.5931 0.5737 0.1140 0.0788 Uiso 1.0 2 calc R
H24 H 0.7176 0.1248 0.1367 0.0793 Uiso 1.0 2 calc R
H25 H -0.0441 0.2108 -0.0449 0.0770 Uiso 1.0 2 calc R
H27 H 0.5329 0.7646 0.5505 0.0745 Uiso 1.0 2 calc R
H29 H 0.1190 0.6151 0.5584 0.0737 Uiso 1.0 2 calc R
H30 H 0.6154 0.5402 0.4219 0.0729 Uiso 1.0 2 calc R
H32 H 0.6878 0.4813 0.0365 0.0775 Uiso 1.0 2 calc R
H33 H -0.3125 0.7792 0.3871 0.0829 Uiso 1.0 2 calc R
H35 H 0.0244 0.4576 0.1281 0.0993 Uiso 1.0 2 calc R
H36 H -0.3399 0.8857 0.3169 0.0893 Uiso 1.0 2 calc R
H37 H -0.0731 0.4208 0.4185 0.0751 Uiso 1.0 2 calc R
H38A H 0.0936 0.6071 0.3479 0.0860 Uiso 1.0 2 calc R
H38B H -0.0727 0.6758 0.3229 0.0860 Uiso 1.0 2 calc R
H39 H 0.4924 0.4520 0.3366 0.0832 Uiso 1.0 2 calc R
H40A H -0.0277 0.2078 0.2219 0.1045 Uiso 1.0 2 calc R
H40B H 0.0630 0.2418 0.1556 0.1045 Uiso 1.0 2 calc R
H41 H -0.2603 0.3038 0.1460 0.1017 Uiso 1.0 2 calc R
H42 H 0.5334 0.7071 0.2697 0.1097 Uiso 1.0 2 calc R
H43 H 0.1185 0.3666 0.0500 0.0894 Uiso 1.0 2 calc R
H44 H 0.2451 0.7418 0.3194 0.1037 Uiso 1.0 2 calc R
H45A H 0.2395 1.0220 0.3000 0.1054 Uiso 1.0 2 calc R
H45B H 0.1154 1.0782 0.3478 0.1054 Uiso 1.0 2 calc R
H45C H 0.0617 1.0837 0.2660 0.1054 Uiso 1.0 2 calc R
H46 H 0.1593 0.6179 0.1532 0.1042 Uiso 1.0 2 calc R
H47A H 0.3001 0.2265 0.2531 0.1057 Uiso 1.0 2 calc R
H47B H 0.3113 0.3038 0.2097 0.1057 Uiso 1.0 2 calc R
H48A H 0.2471 0.6907 0.6564 0.1075 Uiso 1.0 2 calc R
H48B H 0.4961 0.6830 0.6384 0.1075 Uiso 1.0 2 calc R
H48C H 0.3663 0.6077 0.6598 0.1075 Uiso 1.0 2 calc R
H49A H 0.1145 -0.1356 0.1340 0.1014 Uiso 1.0 2 calc R
H49B H 0.0026 -0.0856 0.1893 0.1014 Uiso 1.0 2 calc R
H49C H 0.1460 -0.1610 0.2130 0.1014 Uiso 1.0 2 calc R
H50A H 0.2554 0.2430 -0.1424 0.0934 Uiso 1.0 2 calc R
H50B H 0.5121 0.2437 -0.1116 0.0934 Uiso 1.0 2 calc R
H50C H 0.3988 0.3206 -0.1457 0.0934 Uiso 1.0 2 calc R
H51A H -0.1504 0.5570 0.2730 0.1040 Uiso 1.0 2 calc R
H51B H -0.1499 0.6290 0.2223 0.1040 Uiso 1.0 2 calc R
H52 H 0.1691 0.4092 0.2732 0.1200 Uiso 1.0 2 calc R
H53 H -0.3842 0.3714 0.2342 0.1323 Uiso 1.0 2 calc R
H55 H 0.5821 0.2239 0.0489 0.0649 Uiso 1.0 2 calc R

loop_
_atom_site_aniso_label
_atom_site_aniso_U_11
_atom_site_aniso_U_22
_atom_site_aniso_U_33
_atom_site_aniso_U_12
_atom_site_aniso_U_13
_atom_site_aniso_U_23
O1 0.085(2) 0.0665(19) 0.0721(19) -0.0049(17) 0.0033(15) 0.0080(16)
O2 0.0612(17) 0.082(2) 0.084(2) 0.0026(16) 0.0216(15) -0.0099(17)
O3 0.0629(18) 0.077(2) 0.081(2) -0.0115(16) -0.0033(14) -0.0100(17)
O5 0.072(2) 0.101(3) 0.093(3) 0.0151(19) -0.0165(17) -0.037(2)
O12 0.106(3) 0.138(4) 0.102(3) -0.059(3) 0.047(2) -0.066(3)
O26 0.099(3) 0.079(3) 0.081(3) 0.011(2) -0.0069(18) -0.0019(19)
O34 0.102(3) 0.105(3) 0.100(3) -0.036(3) 0.056(3) -0.043(3)
O54 0.113(3) 0.101(3) 0.101(3) 0.046(3) -0.037(3) -0.049(3)
C1 0.049(2) 0.057(3) 0.050(2) 0.0007(17) 0.0037(15) -0.0091(18)
C2 0.0465(19) 0.059(3) 0.050(2) 0.0007(18) 0.0057(15) -0.0039(18)
C3 0.058(3) 0.047(2) 0.049(2) -0.0015(17) 0.0035(16) 0.0063(17)
C5 0.054(2) 0.059(3) 0.052(2) -0.0015(19) 0.0117(16) -0.0173(19)
C6 0.064(3) 0.059(3) 0.050(2) 0.007(2) 0.0057(17) -0.0005(19)
C7 0.057(3) 0.057(3) 0.050(2) 0.0030(19) 0.0038(17) -0.0077(17)
C8 0.052(2) 0.062(3) 0.057(3) -0.0057(19) 0.0066(17) -0.0059(19)
C9 0.054(2) 0.051(2) 0.052(2) 0.0021(17) 0.0109(16) 0.0038(17)
C10 0.065(3) 0.053(3) 0.056(3) 0.0002(19) 0.0084(18) -0.0034(19)
C11 0.064(3) 0.054(3) 0.052(3) 0.0028(19) 0.0123(18) 0.0030(18)
C13 0.053(3) 0.051(3) 0.075(3) -0.0084(18) 0.0084(19) -0.011(2)
C14 0.051(2) 0.062(3) 0.056(3) -0.0050(19) 0.0130(17) -0.0183(19)
C15 0.062(3) 0.071(3) 0.064(3) -0.000(3) -0.0103(19) 0.005(3)
C16 0.053(3) 0.065(3) 0.063(3) -0.0135(19) 0.0192(19) -0.020(2)
C17 0.061(3) 0.059(3) 0.054(3) -0.0092(19) 0.0159(18) -0.0197(19)
C18 0.064(3) 0.051(3) 0.049(2) -0.0071(19) 0.0032(17) 0.0033(18)
C19 0.059(3) 0.052(3) 0.063(3) 0.0079(19) -0.0043(18) -0.0084(19)
C20 0.067(3) 0.064(3) 0.051(3) -0.012(2) 0.0117(18) -0.002(2)
C21 0.047(3) 0.081(3) 0.065(3) -0.007(2) -0.0003(18) -0.002(3)
C22 0.061(3) 0.059(3) 0.063(3) 0.0002(19) 0.0089(19) -0.012(2)
C23 0.071(3) 0.064(3) 0.065(3) -0.023(3) 0.019(2) -0.013(2)
C24 0.053(3) 0.068(3) 0.073(3) -0.007(2) -0.0097(19) 0.009(3)
C25 0.048(2) 0.083(3) 0.059(3) 0.005(2) -0.0039(17) 0.003(3)
C27 0.055(3) 0.061(3) 0.070(3) -0.0069(19) 0.0022(19) -0.007(2)
C28 0.057(3) 0.054(3) 0.070(3) -0.0019(19) 0.0147(18) -0.002(2)
C29 0.068(3) 0.066(3) 0.051(3) -0.016(2) 0.0143(19) -0.0091(19)
C30 0.050(2) 0.067(3) 0.065(3) 0.0024(19) 0.0051(17) -0.008(2)
C31 0.073(3) 0.066(3) 0.059(3) 0.013(3) 0.006(2) -0.014(3)
C32 0.066(3) 0.071(3) 0.061(3) -0.017(3) 0.0230(19) -0.003(2)
C33 0.053(3) 0.080(3) 0.074(3) -0.002(3) 0.009(2) -0.021(3)
C35 0.064(3) 0.079(4) 0.111(4) -0.016(3) 0.036(3) -0.029(3)
C36 0.063(3) 0.091(4) 0.067(3) 0.011(3) -0.001(2) -0.014(3)
C37 0.061(3) 0.062(3) 0.063(3) -0.017(2) 0.0037(19) -0.001(2)
C38 0.080(3) 0.067(3) 0.070(3) 0.011(3) 0.021(3) -0.011(3)
C39 0.055(3) 0.084(4) 0.071(3) 0.002(3) 0.0114(19) -0.025(3)
C40 0.104(4) 0.076(4) 0.078(4) 0.008(3) -0.000(3) -0.020(3)
C41 0.075(3) 0.094(4) 0.081(3) -0.007(3) -0.005(3) -0.029(3)
C42 0.093(4) 0.094(4) 0.094(4) -0.033(3) 0.037(3) -0.040(4)
C43 0.064(3) 0.066(3) 0.097(4) -0.017(3) 0.026(3) -0.021(3)
C44 0.109(4) 0.078(4) 0.075(3) -0.012(3) 0.020(3) -0.019(3)
C45 0.117(5) 0.072(4) 0.074(4) 0.013(4) 0.012(3) 0.005(3)
C46 0.082(4) 0.068(3) 0.118(4) -0.016(3) 0.041(3) -0.031(3)
C47 0.091(4) 0.083(4) 0.088(4) 0.018(3) 0.001(3) -0.031(3)
C48 0.119(5) 0.097(4) 0.054(3) -0.026(4) 0.019(3) -0.013(3)
C49 0.101(4) 0.074(4) 0.080(4) -0.019(3) 0.019(3) 0.000(3)
C50 0.101(4) 0.076(3) 0.057(3) -0.006(3) 0.014(3) -0.002(3)
C51 0.070(3) 0.082(4) 0.114(4) 0.005(3) 0.036(3) -0.017(4)
C52 0.064(3) 0.098(4) 0.128(5) 0.019(3) -0.026(3) -0.056(4)
C53 0.066(3) 0.123(5) 0.132(5) 0.007(4) -0.023(3) -0.064(5)
C55 0.0458(19) 0.055(3) 0.060(3) -0.0001(17) 0.0002(16) -0.0103(19)

loop_
_atom_type_symbol
_atom_type_description
_atom_type_scat_dispersion_real
_atom_type_scat_dispersion_imag
_atom_type_scat_source
C C 0.0033 0.0016
;
International Tables for Crystallography
(1992, Vol. C, Tables 4.2.6.8 and 6.1.1.4)
;
H H 0.0000 0.0000
;
International Tables for Crystallography
(1992, Vol. C, Table 6.1.1.4)
;
O O 0.0106 0.0060
;
International Tables for Crystallography
(1992, Vol. C, Tables 4.2.6.8 and 6.1.1.4)
;

loop_
_geom_angle_atom_site_label_1
_geom_angle_atom_site_label_2
_geom_angle_atom_site_label_3
_geom_angle
_geom_angle_publ_flag
C10 O1 C49 118.1(4) yes
C52 O5 C53 129.2(5) yes
C42 O12 C46 126.1(5) yes
C31 O26 C45 117.7(4) yes
C46 O34 C51 127.2(5) yes
C47 O54 C52 124.0(5) yes
C2 C1 C24 118.0(4) yes
C2 C1 C55 119.6(4) yes
C24 C1 C55 122.4(4) yes
C1 C2 C8 119.6(4) yes
C1 C2 C21 117.5(4) yes
C8 C2 C21 122.9(4) yes
C18 C3 C20 123.3(4) yes
C18 C3 C30 118.5(4) yes
C20 C3 C30 118.2(4) yes
C13 C5 C14 118.4(4) yes
C13 C5 C22 121.6(4) yes
C14 C5 C22 120.0(4) yes
C7 C6 C11 111.7(3) yes
C7 C6 C50 110.8(4) yes
C11 C6 C50 110.7(4) yes
C6 C7 C25 118.7(4) yes
C6 C7 C55 123.1(4) yes
C25 C7 C55 118.2(4) yes
C2 C8 C10 120.6(4) yes
C11 C9 C32 120.2(4) yes
C11 C9 C43 122.3(4) yes
C32 C9 C43 117.5(4) yes
O1 C10 C8 125.9(4) yes
O1 C10 C15 114.1(4) yes
C8 C10 C15 120.0(4) yes
O2 C11 C6 120.7(4) yes
O2 C11 C9 119.9(4) yes
C6 C11 C9 119.3(4) yes
C5 C13 C27 120.7(4) yes
C5 C14 C16 118.9(4) yes
C5 C14 C33 117.7(4) yes
C16 C14 C33 123.4(4) yes
C10 C15 C24 120.4(4) yes
C14 C16 C17 122.2(4) yes
C16 C17 C27 118.2(4) yes
C16 C17 C29 122.3(4) yes
C27 C17 C29 119.6(4) yes
O3 C18 C3 119.5(4) yes
O3 C18 C29 120.3(4) yes
C3 C18 C29 120.1(4) yes
C37 C19 C39 118.5(4) yes
C37 C19 C52 119.6(4) yes
C39 C19 C52 121.8(5) yes
C3 C20 C37 120.7(4) yes
C2 C21 C25 121.3(4) yes
C5 C22 C31 119.6(4) yes
C28 C23 C32 119.8(4) yes
C1 C24 C15 121.3(4) yes
C7 C25 C21 121.5(4) yes
C13 C27 C17 121.6(4) yes
C23 C28 C35 117.9(4) yes
C23 C28 C46 121.9(4) yes
C35 C28 C46 120.2(5) yes
C17 C29 C18 106.6(4) yes
C17 C29 C48 113.6(4) yes
C18 C29 C48 110.9(4) yes
C3 C30 C39 119.9(4) yes
O26 C31 C22 124.6(4) yes
O26 C31 C36 114.2(4) yes
C22 C31 C36 121.2(5) yes
C9 C32 C23 122.2(4) yes
C14 C33 C36 121.4(4) yes
C28 C35 C43 121.7(5) yes
C31 C36 C33 120.0(4) yes
C19 C37 C20 120.6(4) yes
C44 C38 C51 118.6(5) yes
C19 C39 C30 122.0(5) yes
C41 C40 C47 124.8(5) yes
C40 C41 C53 123.4(5) yes
O12 C42 C44 128.0(5) yes
C9 C43 C35 120.7(4) yes
C38 C44 C42 127.7(5) yes
O12 C46 O34 129.8(6) yes
O12 C46 C28 112.3(5) yes
O34 C46 C28 111.0(5) yes
O54 C47 C40 123.7(5) yes
O34 C51 C38 121.1(5) yes
O5 C52 O54 133.4(6) yes
O5 C52 C19 111.4(5) yes
O54 C52 C19 113.8(5) yes
O5 C53 C41 126.5(5) yes
C1 C55 C7 122.0(4) yes
C7 C6 H6 107.803 no
C11 C6 H6 107.804 no
C50 C6 H6 107.794 no
C2 C8 H8 119.675 no
C10 C8 H8 119.686 no
C5 C13 H13 119.622 no
C27 C13 H13 119.630 no
C10 C15 H15 119.814 no
C24 C15 H15 119.819 no
C14 C16 H16 118.889 no
C17 C16 H16 118.902 no
C3 C20 H20 119.627 no
C37 C20 H20 119.625 no
C2 C21 H21 119.338 no
C25 C21 H21 119.349 no
C5 C22 H22 120.199 no
C31 C22 H22 120.207 no
C28 C23 H23 120.083 no
C32 C23 H23 120.087 no
C1 C24 H24 119.325 no
C15 C24 H24 119.330 no
C7 C25 H25 119.248 no
C21 C25 H25 119.253 no
C13 C27 H27 119.199 no
C17 C27 H27 119.213 no
C17 C29 H29 108.537 no
C18 C29 H29 108.538 no
C48 C29 H29 108.535 no
C3 C30 H30 120.051 no
C39 C30 H30 120.073 no
C9 C32 H32 118.910 no
C23 C32 H32 118.904 no
C14 C33 H33 119.282 no
C36 C33 H33 119.287 no
C28 C35 H35 119.153 no
C43 C35 H35 119.156 no
C31 C36 H36 119.975 no
C33 C36 H36 119.982 no
C19 C37 H37 119.706 no
C20 C37 H37 119.700 no
C44 C38 H38A 107.665 no
C44 C38 H38B 107.663 no
C51 C38 H38A 107.654 no
C51 C38 H38B 107.655 no
H38A C38 H38B 107.081 no
C19 C39 H39 118.999 no
C30 C39 H39 118.996 no
C41 C40 H40A 106.132 no
C41 C40 H40B 106.127 no
C47 C40 H40A 106.126 no
C47 C40 H40B 106.128 no
H40A C40 H40B 106.329 no
C40 C41 H41 118.293 no
C53 C41 H41 118.288 no
O12 C42 H42 116.010 no
C44 C42 H42 116.002 no
C9 C43 H43 119.650 no
C35 C43 H43 119.649 no
C38 C44 H44 116.157 no
C42 C44 H44 116.158 no
O26 C45 H45A 109.480 no
O26 C45 H45B 109.476 no
O26 C45 H45C 109.470 no
H45A C45 H45B 109.472 no
H45A C45 H45C 109.476 no
H45B C45 H45C 109.454 no
O12 C46 H46 98.694 no
O34 C46 H46 98.700 no
C28 C46 H46 98.689 no
O54 C47 H47A 106.417 no
O54 C47 H47B 106.410 no
C40 C47 H47A 106.415 no
C40 C47 H47B 106.407 no
H47A C47 H47B 106.471 no
C29 C48 H48A 109.471 no
C29 C48 H48B 109.478 no
C29 C48 H48C 109.475 no
H48A C48 H48B 109.467 no
H48A C48 H48C 109.469 no
H48B C48 H48C 109.467 no
O1 C49 H49A 109.473 no
O1 C49 H49B 109.470 no
O1 C49 H49C 109.472 no
H49A C49 H49B 109.475 no
H49A C49 H49C 109.471 no
H49B C49 H49C 109.466 no
C6 C50 H50A 109.469 no
C6 C50 H50B 109.469 no
C6 C50 H50C 109.465 no
H50A C50 H50B 109.477 no
H50A C50 H50C 109.475 no
H50B C50 H50C 109.472 no
O34 C51 H51A 107.049 no
O34 C51 H51B 107.056 no
C38 C51 H51A 107.054 no
C38 C51 H51B 107.051 no
H51A C51 H51B 106.770 no
O5 C52 H52 93.957 no
O54 C52 H52 93.967 no
C19 C52 H52 93.964 no
O5 C53 H53 116.767 no
C41 C53 H53 116.766 no
C1 C55 H55 119.010 no
C7 C55 H55 119.019 no

loop_
_geom_bond_atom_site_label_1
_geom_bond_atom_site_label_2
_geom_bond_distance
_geom_bond_publ_flag
O1 C10 1.370(5) yes
O1 C49 1.423(6) yes
O2 C11 1.221(5) yes
O3 C18 1.221(5) yes
O5 C52 1.295(6) yes
O5 C53 1.325(7) yes
O12 C42 1.356(7) yes
O12 C46 1.296(7) yes
O26 C31 1.375(6) yes
O26 C45 1.423(7) yes
O34 C46 1.283(7) yes
O34 C51 1.363(7) yes
O54 C47 1.383(7) yes
O54 C52 1.272(8) yes
C1 C2 1.411(6) yes
C1 C24 1.412(6) yes
C1 C55 1.416(6) yes
C2 C8 1.414(6) yes
C2 C21 1.413(6) yes
C3 C18 1.503(5) yes
C3 C20 1.392(6) yes
C3 C30 1.387(6) yes
C5 C13 1.415(6) yes
C5 C14 1.420(6) yes
C5 C22 1.410(6) yes
C6 C7 1.527(6) yes
C6 C11 1.526(6) yes
C6 C50 1.523(6) yes
C7 C25 1.407(6) yes
C7 C55 1.360(5) yes
C8 C10 1.362(6) yes
C9 C11 1.488(6) yes
C9 C32 1.381(6) yes
C9 C43 1.385(6) yes
C10 C15 1.404(6) yes
C13 C27 1.371(6) yes
C14 C16 1.419(6) yes
C14 C33 1.424(6) yes
C15 C24 1.362(7) yes
C16 C17 1.367(6) yes
C17 C27 1.413(6) yes
C17 C29 1.523(6) yes
C18 C29 1.527(6) yes
C19 C37 1.379(6) yes
C19 C39 1.363(6) yes
C19 C52 1.518(8) yes
C20 C37 1.378(6) yes
C21 C25 1.363(7) yes
C22 C31 1.366(6) yes
C23 C28 1.390(6) yes
C23 C32 1.386(7) yes
C28 C35 1.383(7) yes
C28 C46 1.504(8) yes
C29 C48 1.518(6) yes
C30 C39 1.378(6) yes
C31 C36 1.404(7) yes
C33 C36 1.349(7) yes
C35 C43 1.380(8) yes
C38 C44 1.502(8) yes
C38 C51 1.422(7) yes
C40 C41 1.466(8) yes
C40 C47 1.386(8) yes
C41 C53 1.377(9) yes
C42 C44 1.336(8) yes
C6 H6 1.000 no
C8 H8 0.950 no
C13 H13 0.950 no
C15 H15 0.950 no
C16 H16 0.950 no
C20 H20 0.950 no
C21 H21 0.950 no
C22 H22 0.950 no
C23 H23 0.950 no
C24 H24 0.950 no
C25 H25 0.950 no
C27 H27 0.950 no
C29 H29 1.000 no
C30 H30 0.950 no
C32 H32 0.950 no
C33 H33 0.950 no
C35 H35 0.950 no
C36 H36 0.950 no
C37 H37 0.950 no
C38 H38A 0.990 no
C38 H38B 0.990 no
C39 H39 0.950 no
C40 H40A 0.990 no
C40 H40B 0.990 no
C41 H41 0.950 no
C42 H42 0.950 no
C43 H43 0.950 no
C44 H44 0.950 no
C45 H45A 0.980 no
C45 H45B 0.980 no
C45 H45C 0.980 no
C46 H46 1.000 no
C47 H47A 0.990 no
C47 H47B 0.990 no
C48 H48A 0.980 no
C48 H48B 0.980 no
C48 H48C 0.980 no
C49 H49A 0.980 no
C49 H49B 0.980 no
C49 H49C 0.980 no
C50 H50A 0.980 no
C50 H50B 0.980 no
C50 H50C 0.980 no
C51 H51A 0.990 no
C51 H51B 0.990 no
C52 H52 1.000 no
C53 H53 0.950 no
C55 H55 0.950 no

loop_
_geom_contact_atom_site_label_1
_geom_contact_atom_site_label_2
_geom_contact_distance
_geom_contact_publ_flag
_geom_contact_site_symmetry_2
O1 C24 3.594(6) no .
O2 C7 3.273(5) no .
O2 C32 2.814(6) no .
O2 C43 3.592(6) no .
O2 C50 2.786(6) no .
O2 C55 3.324(5) no .
O3 C17 3.106(5) no .
O3 C20 3.597(5) no .
O3 C27 3.236(6) no .
O3 C30 2.807(5) no .
O3 C48 2.825(7) no .
O5 C37 2.809(6) no .
O5 C39 3.476(6) no .
O5 C40 3.025(7) no .
O5 C47 3.002(7) no .
O12 C23 2.749(6) no .
O12 C35 3.594(7) no .
O12 C38 3.115(7) no .
O12 C51 3.046(7) no .
O26 C33 3.584(7) no .
O34 C23 3.590(6) no .
O34 C35 2.675(7) no .
O34 C42 2.966(7) no .
O34 C44 2.996(7) no .
O54 C37 3.431(6) no .
O54 C39 2.970(7) no .
O54 C41 3.085(6) no .
O54 C53 3.017(7) no .
C1 C10 2.807(6) no .
C1 C25 2.774(6) no .
C2 C7 2.833(6) no .
C2 C15 2.785(6) no .
C3 C17 3.349(6) no .
C3 C19 2.792(6) no .
C5 C17 2.834(6) no .
C5 C36 2.790(6) no .
C6 C43 3.001(7) no .
C7 C9 3.363(6) no .
C7 C43 3.405(7) no .
C8 C24 2.774(6) no .
C8 C49 2.843(7) no .
C9 C28 2.814(6) no .
C11 C55 2.923(6) no .
C13 C16 2.777(6) no .
C14 C27 2.792(6) no .
C14 C31 2.794(6) no .
C16 C18 3.416(6) no .
C18 C27 3.097(6) no .
C20 C29 3.103(6) no .
C20 C39 2.732(7) no .
C21 C55 2.762(6) no .
C22 C33 2.787(7) no .
C22 C45 2.817(7) no .
C23 C43 2.760(7) no .
C25 C50 3.263(7) no .
C27 C48 3.045(7) no .
C30 C37 2.753(6) no .
C32 C35 2.728(7) no .
C38 C46 3.026(8) no .
C40 C52 2.956(9) no .
C41 C52 2.973(8) no .
C42 C51 3.091(8) no .
C44 C46 2.945(8) no .
C47 C53 3.089(8) no .
C50 C55 3.384(6) no .
O1 O2 3.599(5) no 2_645
O1 C45 3.409(7) no 1_545
O2 O1 3.599(5) no 2_655
O2 C8 3.567(6) no 2_655
O2 C10 3.567(5) no 2_655
O2 C49 3.484(7) no 2_655
O3 C45 3.430(6) no 2_646
O5 O34 3.350(6) no .
O5 C51 3.560(7) no .
O12 C50 3.528(7) no 2_655
O12 C51 3.329(7) no 1_655
O26 C15 3.472(6) no 1_465
O26 C48 3.568(7) no 2_556
O26 C49 3.439(7) no 1_565
O34 O5 3.350(6) no .
O34 C52 3.570(8) no .
C8 O2 3.567(6) no 2_645
C10 O2 3.567(5) no 2_645
C10 C45 3.573(7) no 1_545
C13 C33 3.391(7) no 1_655
C15 O26 3.472(6) no 1_645
C33 C13 3.391(7) no 1_455
C45 O1 3.409(7) no 1_565
C45 O3 3.430(6) no 2_656
C45 C10 3.573(7) no 1_565
C48 O26 3.568(7) no 2_546
C49 O2 3.484(7) no 2_645
C49 O26 3.439(7) no 1_545
C50 O12 3.528(7) no 2_645
C51 O5 3.560(7) no .
C51 O12 3.329(7) no 1_455
C52 O34 3.570(8) no .
O1 H8 2.6510 no .
O1 H15 2.4738 no .
O2 H6 3.1176 no .
O2 H32 2.5327 no .
O2 H50B 2.6466 no .
O2 H50C 2.8159 no .
O2 H55 2.7082 no .
O3 H27 2.8535 no .
O3 H29 3.1480 no .
O3 H30 2.5376 no .
O3 H48B 2.5827 no .
O3 H48C 2.9980 no .
O5 H37 2.6203 no .
O5 H40A 3.4705 no .
O5 H41 3.2028 no .
O5 H47B 3.4150 no .
O12 H23 2.4657 no .
O12 H38A 3.4996 no .
O12 H44 3.2096 no .
O12 H51B 3.4131 no .
O26 H22 2.6436 no .
O26 H36 2.4789 no .
O34 H35 2.3542 no .
O34 H38A 2.7756 no .
O34 H38B 3.2059 no .
O54 H39 2.8164 no .
O54 H40A 2.8228 no .
O54 H40B 3.1932 no .
C1 H8 3.2978 no .
C1 H15 3.2747 no .
C1 H21 3.2750 no .
C2 H24 3.2794 no .
C2 H25 3.2724 no .
C2 H55 3.2942 no .
C3 H29 2.6714 no .
C3 H37 3.2627 no .
C3 H39 3.2460 no .
C5 H16 3.2978 no .
C5 H27 3.2745 no .
C5 H33 3.2938 no .
C6 H25 2.6552 no .
C6 H43 2.6560 no .
C6 H55 2.6930 no .
C7 H21 3.2686 no .
C7 H43 2.8290 no .
C7 H50A 2.7079 no .
C7 H50B 2.6927 no .
C7 H50C 3.3539 no .
C8 H15 3.2494 no .
C8 H21 2.6705 no .
C8 H49A 2.8170 no .
C8 H49B 2.7545 no .
C9 H6 2.6626 no .
C9 H23 3.2729 no .
C9 H35 3.2529 no .
C9 H55 3.4158 no .
C10 H24 3.2555 no .
C10 H49A 2.6347 no .
C10 H49B 2.6296 no .
C10 H49C 3.2060 no .
C11 H32 2.6282 no .
C11 H43 2.6853 no .
C11 H50A 3.3503 no .
C11 H50B 2.7406 no .
C11 H50C 2.6581 no .
C11 H55 2.5917 no .
C13 H22 2.6576 no .
C14 H13 3.2946 no .
C14 H22 3.3093 no .
C14 H36 3.2771 no .
C15 H8 3.2547 no .
C16 H27 3.2405 no .
C16 H29 2.5858 no .
C16 H33 2.6941 no .
C17 H13 3.2831 no .
C17 H48A 2.7341 no .
C17 H48B 2.7586 no .
C17 H48C 3.3777 no .
C18 H16 3.5864 no .
C18 H20 2.7208 no .
C18 H27 3.0440 no .
C18 H30 2.6277 no .
C18 H48A 3.3515 no .
C18 H48B 2.6858 no .
C18 H48C 2.7109 no .
C19 H20 3.2487 no .
C19 H30 3.2485 no .
C20 H29 2.6624 no .
C20 H30 3.2488 no .
C21 H8 2.6760 no .
C22 H13 2.6507 no .
C22 H36 3.2645 no .
C22 H45A 2.6348 no .
C22 H45B 2.8818 no .
C23 H35 3.2343 no .
C23 H46 2.8254 no .
C24 H55 2.6585 no .
C25 H6 2.6061 no .
C25 H43 3.2840 no .
C25 H50A 3.0246 no .
C25 H50B 3.5980 no .
C25 H55 3.2350 no .
C27 H16 3.2455 no .
C27 H29 3.3401 no .
C27 H48A 3.2478 no .
C27 H48B 2.7820 no .
C28 H32 3.2533 no .
C28 H43 3.2633 no .
C29 H16 2.6791 no .
C29 H20 2.8119 no .
C29 H27 2.6750 no .
C30 H20 3.2456 no .
C31 H33 3.2415 no .
C31 H45A 2.5664 no .
C31 H45B 2.7015 no .
C31 H45C 3.2027 no .
C32 H43 3.2276 no .
C33 H16 2.6860 no .
C35 H23 3.2389 no .
C35 H46 2.8138 no .
C36 H22 3.2713 no .
C37 H39 3.2147 no .
C37 H52 3.0598 no .
C38 H42 3.3463 no .
C38 H46 3.2367 no .
C39 H37 3.2165 no .
C39 H52 2.4170 no .
C40 H52 3.0672 no .
C40 H53 3.2995 no .
C41 H47A 3.2829 no .
C41 H47B 2.9058 no .
C41 H52 3.0412 no .
C42 H38A 2.9548 no .
C42 H38B 3.2763 no .
C42 H46 2.6141 no .
C42 H51B 3.4449 no .
C43 H6 2.7220 no .
C43 H32 3.2238 no .
C44 H46 3.0902 no .
C44 H51A 3.3136 no .
C44 H51B 2.8420 no .
C45 H22 2.5163 no .
C46 H23 2.6990 no .
C46 H35 2.6450 no .
C46 H38A 3.4537 no .
C46 H42 3.1687 no .
C46 H51A 3.1238 no .
C46 H51B 2.7026 no .
C47 H41 3.3019 no .
C47 H52 2.4155 no .
C48 H27 2.8030 no .
C49 H8 2.5498 no .
C50 H25 3.2652 no .
C50 H55 3.4752 no .
C51 H35 3.4837 no .
C51 H44 3.2817 no .
C51 H46 2.5110 no .
C52 H37 2.6483 no .
C52 H39 2.6657 no .
C52 H40A 3.4204 no .
C52 H47A 3.0910 no .
C52 H47B 2.7310 no .
C52 H53 3.1632 no .
C53 H40A 2.9075 no .
C53 H40B 3.2396 no .
C53 H47B 3.5293 no .
C53 H52 2.5960 no .
C55 H6 3.2684 no .
C55 H24 2.6623 no .
C55 H25 3.2294 no .
C55 H43 3.5142 no .
C55 H50B 3.1923 no .
H6 H25 2.4161 no .
H6 H43 2.2571 no .
H6 H50A 2.3320 no .
H6 H50B 2.8567 no .
H6 H50C 2.3693 no .
H6 H55 3.5389 no .
H8 H21 2.5145 no .
H8 H49A 2.4066 no .
H8 H49B 2.2851 no .
H8 H49C 3.5220 no .
H13 H22 2.4907 no .
H13 H27 2.3038 no .
H15 H24 2.2997 no .
H16 H20 3.2964 no .
H16 H29 2.3651 no .
H16 H33 2.5301 no .
H20 H29 2.1171 no .
H20 H37 2.3186 no .
H21 H25 2.2930 no .
H22 H45A 2.1631 no .
H22 H45B 2.4574 no .
H22 H45C 3.4790 no .
H23 H32 2.3219 no .
H23 H46 2.9347 no .
H24 H55 2.4914 no .
H25 H43 3.3448 no .
H25 H50A 2.8510 no .
H27 H48A 3.1364 no .
H27 H48B 2.2569 no .
H29 H48A 2.3714 no .
H29 H48B 2.8604 no .
H29 H48C 2.3427 no .
H30 H39 2.3147 no .
H33 H36 2.2881 no .
H35 H43 2.3124 no .
H35 H46 2.9054 no .
H35 H51A 3.5893 no .
H37 H52 3.3709 no .
H38A H44 2.5820 no .
H38A H51A 2.1350 no .
H38A H51B 2.7381 no .
H38B H44 2.2476 no .
H38B H51A 2.2915 no .
H38B H51B 2.1302 no .
H39 H52 2.3103 no .
H40A H41 2.5341 no .
H40A H47A 2.0345 no .
H40A H47B 2.6738 no .
H40A H53 3.5790 no .
H40B H41 2.2216 no .
H40B H47A 2.2623 no .
H40B H47B 2.0364 no .
H41 H47B 3.5402 no .
H41 H53 2.2894 no .
H42 H44 2.1902 no .
H42 H46 3.3847 no .
H44 H51B 3.4684 no .
H46 H51A 3.3541 no .
H46 H51B 2.4545 no .
H47A H52 3.2820 no .
H47B H52 2.4202 no .
H50B H55 3.1443 no .
H52 H53 3.4145 no .
O1 H36 3.0577 no 1_645
O1 H45A 2.7311 no 1_545
O1 H45C 3.4945 no 1_545
O1 H50C 2.7526 no 2_645
O2 H6 3.1443 no 1_655
O2 H8 3.4952 no 2_655
O2 H25 2.9977 no 1_655
O2 H41 3.3924 no 1_655
O2 H43 2.8809 no 1_655
O2 H49A 2.6490 no 2_655
O3 H16 2.7894 no 1_655
O3 H20 3.1330 no 1_655
O3 H22 2.8807 no 2_646
O3 H29 2.9835 no 1_655
O3 H45A 3.4535 no 2_646
O3 H45B 2.5909 no 2_646
O5 H35 3.4673 no .
O5 H39 2.9742 no 1_455
O5 H51A 2.8603 no .
O12 H50A 3.3138 no 2_655
O12 H50B 2.9274 no 2_655
O12 H51A 3.0398 no 1_655
O12 H51B 2.6815 no 1_655
O26 H15 2.5488 no 1_465
O26 H29 3.4320 no 2_556
O26 H48C 2.8050 no 2_556
O26 H49B 2.7467 no 1_565
O26 H49C 3.5620 no 1_565
O34 H23 3.3330 no 1_455
O34 H52 2.7808 no .
O54 H27 3.2270 no 2_646
O54 H48B 3.0239 no 2_646
O54 H53 2.9376 no 1_655
C1 H21 3.4183 no 1_655
C1 H32 3.4459 no 2_645
C1 H40B 3.3270 no .
C2 H24 3.4226 no 1_455
C2 H32 2.9585 no 2_645
C2 H40B 3.2544 no .
C3 H13 3.0438 no 2_646
C3 H22 3.5811 no 2_646
C3 H38A 2.9392 no .
C5 H20 3.3130 no 2_556
C5 H33 3.5740 no 1_655
C5 H37 3.2114 no 2_556
C5 H44 3.0600 no .
C6 H49A 3.1167 no 2_555
C7 H23 3.5710 no 2_645
C7 H40B 3.5534 no .
C8 H24 3.3775 no 1_455
C8 H32 3.1293 no 2_645
C8 H45C 3.4287 no 1_545
C9 H41 3.3215 no 1_655
C10 H45A 3.0327 no 1_545
C10 H45C 3.2975 no 1_545
C10 H50C 3.4197 no 2_645
C11 H41 3.4177 no 1_655
C13 H33 2.9786 no 1_655
C13 H37 3.1888 no 2_556
C13 H44 3.5935 no .
C14 H13 3.5955 no 1_455
C14 H37 3.5452 no 2_556
C14 H38B 3.0474 no .
C14 H44 3.0043 no .
C15 H8 3.4552 no 1_655
C15 H45A 3.4128 no 1_545
C15 H49B 3.4562 no 1_655
C16 H27 3.5752 no 1_455
C16 H38A 3.3693 no .
C16 H38B 3.1565 no .
C16 H44 3.4857 no .
C18 H22 3.2663 no 2_646
C18 H45B 3.5079 no 2_646
C19 H13 3.3831 no 2_646
C19 H27 3.5599 no 2_646
C19 H38A 3.1378 no .
C19 H51A 3.4292 no .
C20 H13 3.1528 no 2_646
C20 H30 3.2474 no 1_455
C20 H38A 3.0015 no .
C21 H24 3.1513 no 1_455
C21 H32 3.2573 no 2_645
C21 H40B 3.3091 no .
C21 H46 3.4903 no 2_545
C21 H55 3.3516 no 1_455
C22 H20 2.9515 no 2_556
C22 H36 3.5988 no 1_655
C22 H44 3.4513 no .
C23 H21 3.3079 no 2_555
C23 H35 3.4145 no 1_655
C23 H51B 3.4236 no 1_655
C24 H8 3.4011 no 1_655
C24 H21 3.1562 no 1_655
C24 H40A 3.3856 no 1_655
C25 H40B 3.4429 no .
C25 H46 3.1761 no 2_545
C25 H55 3.4080 no 1_455
C27 H33 3.3300 no 1_655
C27 H37 3.5196 no 2_556
C28 H21 3.2478 no 2_555
C28 H52 3.5585 no .
C29 H45B 3.2876 no 2_546
C30 H13 3.0622 no 2_646
C30 H37 3.2227 no 1_655
C30 H38A 2.9928 no .
C31 H20 3.2012 no 2_556
C31 H49B 3.2038 no 1_565
C31 H49C 3.4094 no 1_565
C32 H21 3.5854 no 2_555
C32 H35 3.0532 no 1_655
C32 H41 3.5658 no 1_655
C33 H13 3.0118 no 1_455
C33 H38B 2.8473 no .
C33 H42 3.2701 no 1_455
C33 H44 3.3642 no .
C35 H21 3.3752 no 2_555
C35 H32 3.0805 no 1_455
C35 H47B 3.4059 no .
C35 H52 3.3163 no .
C36 H13 3.3993 no 1_455
C36 H42 3.5768 no 1_455
C36 H49B 3.5630 no 1_565
C37 H13 3.3098 no 2_646
C37 H30 3.1849 no 1_455
C37 H38A 3.1125 no .
C37 H51A 3.5476 no .
C38 H16 3.5819 no .
C38 H42 3.3032 no 1_455
C39 H13 3.2319 no 2_646
C39 H37 3.3111 no 1_655
C39 H38A 3.0792 no .
C39 H53 3.5103 no 1_655
C40 H24 3.0996 no 1_455
C40 H45C 3.2256 no 1_545
C40 H48A 3.5895 no 2_546
C41 H24 3.3437 no 1_455
C41 H35 3.1524 no .
C41 H43 3.5764 no .
C41 H47B 3.2191 no 1_455
C41 H55 3.2926 no 1_455
C42 H33 3.3552 no 1_655
C42 H38B 3.2702 no 1_655
C42 H49C 3.2766 no 1_565
C42 H50A 3.4824 no 2_655
C42 H50B 3.2323 no 2_655
C42 H51A 3.3918 no 1_655
C42 H51B 3.0165 no 1_655
C43 H32 3.4359 no 1_455
C43 H40B 3.5727 no .
C43 H47B 3.3715 no .
C44 H33 3.4005 no 1_655
C44 H49C 3.0300 no 1_565
C45 H15 3.2486 no 1_465
C45 H29 3.3384 no 2_556
C45 H40A 3.2370 no 1_565
C45 H47A 3.4978 no 1_565
C45 H48A 3.3776 no 2_556
C45 H48B 3.4590 no 2_656
C45 H48C 3.1625 no 2_556
C45 H48C 3.3896 no 2_656
C45 H49B 3.2397 no 1_565
C46 H50B 3.5909 no 2_655
C46 H52 3.4560 no .
C47 H45C 3.5025 no 1_545
C47 H48B 3.1800 no 2_646
C47 H53 2.9201 no 1_655
C48 H45A 3.5288 no 2_646
C48 H45B 3.1968 no 2_546
C48 H45B 3.4935 no 2_646
C48 H45C 3.5822 no 2_546
C48 H47A 3.0884 no 2_656
C49 H6 3.0204 no 2_545
C49 H45A 3.3413 no 1_545
C49 H50A 3.3938 no 2_545
C49 H50C 3.3908 no 2_545
C49 H50C 3.2027 no 2_645
C50 H23 3.4628 no 2_645
C50 H42 3.2990 no 2_645
C50 H49A 3.3340 no 2_555
C50 H49A 3.5110 no 2_655
C50 H49B 3.4961 no 2_555
C50 H51B 3.4090 no 2_545
C51 H23 3.2854 no 1_455
C51 H42 3.2185 no 1_455
C51 H50A 3.4814 no 2_555
C51 H52 3.4718 no .
C52 H51A 3.5126 no .
C52 H53 3.5718 no 1_655
C53 H35 3.2702 no .
C53 H39 3.1677 no 1_455
C53 H47B 2.9206 no 1_455
C53 H48A 3.5774 no 2_546
C53 H51A 3.5112 no .
C55 H21 3.3517 no 1_655
C55 H40B 3.4778 no .
C55 H41 3.1300 no 1_655
H6 O2 3.1443 no 1_455
H6 C49 3.0204 no 2_555
H6 H8 3.2310 no 2_555
H6 H49A 2.2350 no 2_555
H6 H49B 3.0644 no 2_555
H6 H49C 3.4090 no 2_555
H8 O2 3.4952 no 2_645
H8 C15 3.4552 no 1_455
H8 C24 3.4011 no 1_455
H8 H6 3.2310 no 2_545
H8 H15 3.1869 no 1_455
H8 H24 3.0743 no 1_455
H8 H32 3.3405 no 2_645
H8 H45C 3.5771 no 1_545
H13 C3 3.0438 no 2_656
H13 C14 3.5955 no 1_655
H13 C19 3.3831 no 2_656
H13 C20 3.1528 no 2_656
H13 C30 3.0622 no 2_656
H13 C33 3.0118 no 1_655
H13 C36 3.3993 no 1_655
H13 C37 3.3098 no 2_656
H13 C39 3.2319 no 2_656
H13 H30 3.4991 no 2_656
H13 H33 2.8719 no 1_655
H13 H36 3.5463 no 1_655
H13 H37 3.4775 no 2_556
H15 O26 2.5488 no 1_645
H15 C45 3.2486 no 1_645
H15 H8 3.1869 no 1_655
H15 H36 3.2202 no 1_645
H15 H45A 3.4238 no 1_545
H15 H45C 2.9003 no 1_645
H15 H48C 3.2377 no 2_646
H15 H49B 2.7365 no 1_655
H15 H50C 3.4991 no 2_645
H16 O3 2.7894 no 1_455
H16 C38 3.5819 no .
H16 H27 3.1349 no 1_455
H16 H30 3.3371 no 1_455
H16 H38A 3.2304 no .
H16 H38B 3.0241 no .
H20 O3 3.1330 no 1_455
H20 C5 3.3130 no 2_546
H20 C22 2.9515 no 2_546
H20 C31 3.2012 no 2_546
H20 H22 3.1074 no 2_546
H20 H30 2.9044 no 1_455
H20 H38A 3.5151 no .
H20 H45B 3.3865 no 2_546
H21 C1 3.4183 no 1_455
H21 C23 3.3079 no 2_545
H21 C24 3.1562 no 1_455
H21 C28 3.2478 no 2_545
H21 C32 3.5854 no 2_545
H21 C35 3.3752 no 2_545
H21 C55 3.3517 no 1_455
H21 H24 2.8044 no 1_455
H21 H32 3.4725 no 2_645
H21 H46 3.2626 no 2_545
H21 H55 3.0134 no 1_455
H22 O3 2.8807 no 2_656
H22 C3 3.5811 no 2_656
H22 C18 3.2663 no 2_656
H22 H20 3.1074 no 2_556
H22 H36 3.1660 no 1_655
H23 O34 3.3330 no 1_655
H23 C7 3.5710 no 2_655
H23 C50 3.4628 no 2_655
H23 C51 3.2854 no 1_655
H23 H35 3.2794 no 1_655
H23 H46 3.5119 no 1_655
H23 H50A 3.0880 no 2_655
H23 H50B 2.9958 no 2_655
H23 H51A 3.3225 no 1_655
H23 H51B 2.6523 no 1_655
H24 C2 3.4226 no 1_655
H24 C8 3.3775 no 1_655
H24 C21 3.1513 no 1_655
H24 C40 3.0996 no 1_655
H24 C41 3.3437 no 1_655
H24 H8 3.0743 no 1_655
H24 H21 2.8044 no 1_655
H24 H40A 2.5673 no 1_655
H24 H40B 2.8990 no 1_655
H24 H41 3.0904 no 1_655
H24 H45C 3.1612 no 1_645
H25 O2 2.9977 no 1_455
H25 H46 2.6822 no 2_545
H25 H49A 3.1699 no 2_555
H25 H50B 2.9016 no 1_455
H25 H55 3.1027 no 1_455
H27 O54 3.2270 no 2_656
H27 C16 3.5752 no 1_655
H27 C19 3.5599 no 2_656
H27 H16 3.1349 no 1_655
H27 H33 3.4588 no 1_655
H29 O3 2.9835 no 1_455
H29 O26 3.4320 no 2_546
H29 C45 3.3384 no 2_546
H29 H45B 2.5415 no 2_546
H30 C20 3.2474 no 1_655
H30 C37 3.1849 no 1_655
H30 H13 3.4991 no 2_646
H30 H16 3.3371 no 1_655
H30 H20 2.9044 no 1_655
H30 H37 2.8007 no 1_655
H30 H38A 3.5126 no .
H30 H38A 3.5935 no 1_655
H30 H51A 3.4168 no 1_655
H32 C1 3.4459 no 2_655
H32 C2 2.9585 no 2_655
H32 C8 3.1293 no 2_655
H32 C21 3.2573 no 2_655
H32 C35 3.0805 no 1_655
H32 C43 3.4359 no 1_655
H32 H8 3.3405 no 2_655
H32 H21 3.4725 no 2_655
H32 H35 2.5812 no 1_655
H32 H43 3.2614 no 1_655
H33 C5 3.5740 no 1_455
H33 C13 2.9786 no 1_455
H33 C27 3.3300 no 1_455
H33 C42 3.3552 no 1_455
H33 C44 3.4005 no 1_455
H33 H13 2.8719 no 1_455
H33 H27 3.4588 no 1_455
H33 H38B 2.7080 no .
H33 H42 2.6818 no 1_455
H33 H44 2.9175 no 1_455
H35 O5 3.4673 no .
H35 C23 3.4145 no 1_455
H35 C32 3.0532 no 1_455
H35 C41 3.1524 no .
H35 C53 3.2702 no .
H35 H23 3.2794 no 1_455
H35 H32 2.5812 no 1_455
H35 H41 3.2063 no .
H35 H47B 3.4530 no .
H35 H52 2.9924 no .
H36 O1 3.0577 no 1_465
H36 C22 3.5988 no 1_455
H36 H13 3.5463 no 1_455
H36 H15 3.2202 no 1_465
H36 H22 3.1660 no 1_455
H36 H42 3.2767 no 1_455
H36 H44 3.5385 no 1_455
H36 H45A 3.4539 no 1_455
H36 H49B 3.4831 no 1_565
H36 H50C 3.5187 no 2_555
H37 C5 3.2114 no 2_546
H37 C13 3.1888 no 2_546
H37 C14 3.5452 no 2_546
H37 C27 3.5196 no 2_546
H37 C30 3.2227 no 1_455
H37 C39 3.3111 no 1_455
H37 H13 3.4775 no 2_546
H37 H30 2.8007 no 1_455
H37 H39 2.9632 no 1_455
H38A C3 2.9392 no .
H38A C16 3.3693 no .
H38A C19 3.1378 no .
H38A C20 3.0015 no .
H38A C30 2.9928 no .
H38A C37 3.1125 no .
H38A C39 3.0792 no .
H38A H16 3.2304 no .
H38A H20 3.5151 no .
H38A H30 3.5935 no 1_455
H38A H30 3.5126 no .
H38B C14 3.0474 no .
H38B C16 3.1565 no .
H38B C33 2.8473 no .
H38B C42 3.2702 no 1_455
H38B H16 3.0241 no .
H38B H33 2.7080 no .
H38B H42 2.5459 no 1_455
H39 O5 2.9742 no 1_655
H39 C53 3.1677 no 1_655
H39 H37 2.9632 no 1_655
H39 H51A 3.1943 no 1_655
H39 H53 2.6265 no 1_655
H40A C24 3.3856 no 1_455
H40A C45 3.2370 no 1_545
H40A H24 2.5673 no 1_455
H40A H45B 3.3634 no 1_545
H40A H45C 2.3455 no 1_545
H40A H48A 2.8906 no 2_546
H40B C1 3.3270 no .
H40B C2 3.2544 no .
H40B C7 3.5534 no .
H40B C21 3.3091 no .
H40B C25 3.4429 no .
H40B C43 3.5727 no .
H40B C55 3.4778 no .
H40B H24 2.8990 no 1_455
H40B H43 3.0334 no .
H40B H45C 3.4806 no 1_545
H40B H55 3.3896 no 1_455
H41 O2 3.3924 no 1_455
H41 C9 3.3215 no 1_455
H41 C11 3.4177 no 1_455
H41 C32 3.5658 no 1_455
H41 C55 3.1300 no 1_455
H41 H24 3.0904 no 1_455
H41 H35 3.2063 no .
H41 H43 3.3280 no .
H41 H47B 3.0229 no 1_455
H41 H55 2.4459 no 1_455
H42 C33 3.2701 no 1_655
H42 C36 3.5768 no 1_655
H42 C38 3.3032 no 1_655
H42 C50 3.2990 no 2_655
H42 C51 3.2185 no 1_655
H42 H33 2.6818 no 1_655
H42 H36 3.2767 no 1_655
H42 H38B 2.5459 no 1_655
H42 H49C 3.3588 no 1_565
H42 H50A 3.0100 no 2_655
H42 H50B 3.1433 no 2_655
H42 H50C 3.1881 no 2_655
H42 H51A 3.2155 no 1_655
H42 H51B 2.6106 no 1_655
H43 O2 2.8809 no 1_455
H43 C41 3.5764 no .
H43 H32 3.2614 no 1_455
H43 H40B 3.0334 no .
H43 H41 3.3280 no .
H43 H47B 3.3842 no .
H44 C5 3.0600 no .
H44 C13 3.5935 no .
H44 C14 3.0043 no .
H44 C16 3.4857 no .
H44 C22 3.4513 no .
H44 C33 3.3642 no .
H44 H33 2.9175 no 1_655
H44 H36 3.5385 no 1_655
H44 H49C 2.6847 no 1_565
H45A O1 2.7311 no 1_565
H45A O3 3.4535 no 2_656
H45A C10 3.0327 no 1_565
H45A C15 3.4128 no 1_565
H45A C48 3.5288 no 2_656
H45A C49 3.3413 no 1_565
H45A H15 3.4238 no 1_565
H45A H36 3.4539 no 1_655
H45A H48B 3.3541 no 2_656
H45A H48C 2.8398 no 2_656
H45A H49B 3.0743 no 1_565
H45A H49C 3.5957 no 1_565
H45B O3 2.5909 no 2_656
H45B C18 3.5079 no 2_656
H45B C29 3.2876 no 2_556
H45B C48 3.1968 no 2_556
H45B C48 3.4935 no 2_656
H45B H20 3.3865 no 2_556
H45B H29 2.5415 no 2_556
H45B H40A 3.3634 no 1_565
H45B H47A 3.4281 no 1_565
H45B H48A 2.9260 no 2_556
H45B H48B 2.9559 no 2_656
H45B H48C 2.9536 no 2_556
H45B H48C 3.2097 no 2_656
H45C O1 3.4945 no 1_565
H45C C8 3.4287 no 1_565
H45C C10 3.2975 no 1_565
H45C C40 3.2256 no 1_565
H45C C47 3.5025 no 1_565
H45C C48 3.5822 no 2_556
H45C H8 3.5771 no 1_565
H45C H15 2.9003 no 1_465
H45C H24 3.1612 no 1_465
H45C H40A 2.3455 no 1_565
H45C H40B 3.4806 no 1_565
H45C H47A 2.8818 no 1_565
H45C H48A 3.1529 no 2_556
H45C H48B 3.5225 no 2_656
H45C H48C 3.1584 no 2_556
H45C H49B 3.2810 no 1_565
H46 C21 3.4903 no 2_555
H46 C25 3.1761 no 2_555
H46 H21 3.2626 no 2_555
H46 H23 3.5119 no 1_455
H46 H25 2.6822 no 2_555
H46 H50A 3.3006 no 2_555
H46 H50B 3.1211 no 2_655
H47A C45 3.4978 no 1_545
H47A C48 3.0884 no 2_646
H47A H45B 3.4281 no 1_545
H47A H45C 2.8818 no 1_545
H47A H48A 3.1437 no 2_646
H47A H48B 2.4441 no 2_646
H47A H48C 3.2171 no 2_646
H47A H53 3.1957 no 1_655
H47B C35 3.4059 no .
H47B C41 3.2191 no 1_655
H47B C43 3.3715 no .
H47B C53 2.9206 no 1_655
H47B H35 3.4530 no .
H47B H41 3.0229 no 1_655
H47B H43 3.3842 no .
H47B H53 2.1869 no 1_655
H48A C40 3.5895 no 2_556
H48A C45 3.3776 no 2_546
H48A C53 3.5774 no 2_556
H48A H40A 2.8906 no 2_556
H48A H45B 2.9260 no 2_546
H48A H45C 3.1529 no 2_546
H48A H47A 3.1437 no 2_656
H48B O54 3.0239 no 2_656
H48B C45 3.4590 no 2_646
H48B C47 3.1800 no 2_656
H48B H45A 3.3541 no 2_646
H48B H45B 2.9559 no 2_646
H48B H45C 3.5225 no 2_646
H48B H47A 2.4441 no 2_656
H48C O26 2.8050 no 2_546
H48C C45 3.1625 no 2_546
H48C C45 3.3896 no 2_646
H48C H15 3.2377 no 2_656
H48C H45A 2.8398 no 2_646
H48C H45B 2.9536 no 2_546
H48C H45B 3.2097 no 2_646
H48C H45C 3.1584 no 2_546
H48C H47A 3.2171 no 2_656
H49A O2 2.6490 no 2_645
H49A C6 3.1167 no 2_545
H49A C50 3.3340 no 2_545
H49A C50 3.5110 no 2_645
H49A H6 2.2350 no 2_545
H49A H25 3.1699 no 2_545
H49A H50A 3.0875 no 2_545
H49A H50B 3.1465 no 2_645
H49A H50C 3.2420 no 2_545
H49A H50C 3.0308 no 2_645
H49B O26 2.7467 no 1_545
H49B C15 3.4562 no 1_455
H49B C31 3.2038 no 1_545
H49B C36 3.5630 no 1_545
H49B C45 3.2397 no 1_545
H49B C50 3.4961 no 2_545
H49B H6 3.0644 no 2_545
H49B H15 2.7365 no 1_455
H49B H36 3.4831 no 1_545
H49B H45A 3.0743 no 1_545
H49B H45C 3.2810 no 1_545
H49B H50A 3.4132 no 2_545
H49B H50C 2.9601 no 2_545
H49C O26 3.5620 no 1_545
H49C C31 3.4094 no 1_545
H49C C42 3.2766 no 1_545
H49C C44 3.0300 no 1_545
H49C H6 3.4090 no 2_545
H49C H42 3.3588 no 1_545
H49C H44 2.6847 no 1_545
H49C H45A 3.5957 no 1_545
H49C H50A 3.1234 no 2_545
H49C H50B 3.4616 no 2_645
H49C H50C 3.4215 no 2_545
H49C H50C 3.2234 no 2_645
H50A O12 3.3138 no 2_645
H50A C42 3.4824 no 2_645
H50A C49 3.3938 no 2_555
H50A C51 3.4814 no 2_545
H50A H23 3.0880 no 2_645
H50A H42 3.0100 no 2_645
H50A H46 3.3006 no 2_545
H50A H49A 3.0875 no 2_555
H50A H49B 3.4132 no 2_555
H50A H49C 3.1234 no 2_555
H50A H51B 2.5456 no 2_545
H50B O12 2.9274 no 2_645
H50B C42 3.2323 no 2_645
H50B C46 3.5909 no 2_645
H50B H23 2.9958 no 2_645
H50B H25 2.9016 no 1_655
H50B H42 3.1433 no 2_645
H50B H46 3.1211 no 2_645
H50B H49A 3.1465 no 2_655
H50B H49C 3.4616 no 2_655
H50B H51B 3.5033 no 2_545
H50C O1 2.7526 no 2_655
H50C C10 3.4197 no 2_655
H50C C49 3.3908 no 2_555
H50C C49 3.2027 no 2_655
H50C H15 3.4991 no 2_655
H50C H36 3.5187 no 2_545
H50C H42 3.1881 no 2_645
H50C H49A 3.2420 no 2_555
H50C H49A 3.0308 no 2_655
H50C H49B 2.9601 no 2_555
H50C H49C 3.4215 no 2_555
H50C H49C 3.2234 no 2_655
H51A O5 2.8603 no .
H51A O12 3.0398 no 1_455
H51A C19 3.4292 no .
H51A C37 3.5476 no .
H51A C42 3.3918 no 1_455
H51A C52 3.5126 no .
H51A C53 3.5112 no .
H51A H23 3.3225 no 1_455
H51A H30 3.4168 no 1_455
H51A H39 3.1943 no 1_455
H51A H42 3.2155 no 1_455
H51A H52 3.2003 no .
H51A H53 3.5431 no .
H51B O12 2.6815 no 1_455
H51B C23 3.4236 no 1_455
H51B C42 3.0165 no 1_455
H51B C50 3.4090 no 2_555
H51B H23 2.6523 no 1_455
H51B H42 2.6106 no 1_455
H51B H50A 2.5456 no 2_555
H51B H50B 3.5033 no 2_555
H52 O34 2.7808 no .
H52 C28 3.5585 no .
H52 C35 3.3163 no .
H52 C46 3.4560 no .
H52 C51 3.4718 no .
H52 H35 2.9924 no .
H52 H51A 3.2003 no .
H52 H53 2.9802 no 1_655
H53 O54 2.9376 no 1_455
H53 C39 3.5103 no 1_455
H53 C47 2.9201 no 1_455
H53 C52 3.5718 no 1_455
H53 H39 2.6265 no 1_455
H53 H47A 3.1957 no 1_455
H53 H47B 2.1869 no 1_455
H53 H51A 3.5431 no .
H53 H52 2.9802 no 1_455
H55 C21 3.3516 no 1_655
H55 C25 3.4080 no 1_655
H55 C41 3.2926 no 1_655
H55 H21 3.0134 no 1_655
H55 H25 3.1027 no 1_655
H55 H40B 3.3896 no 1_655
H55 H41 2.4459 no 1_655

loop_
_geom_torsion_atom_site_label_1
_geom_torsion_atom_site_label_2
_geom_torsion_atom_site_label_3
_geom_torsion_atom_site_label_4
_geom_torsion
_geom_torsion_publ_flag
C49 O1 C10 C8 4.8(6) no
C49 O1 C10 C15 -174.9(4) no
C52 O5 C53 C41 -12.4(10) no
C53 O5 C52 O54 -13.7(11) no
C53 O5 C52 C19 -178.7(5) no
C42 O12 C46 O34 -29.5(9) no
C42 O12 C46 C28 -177.3(5) no
C46 O12 C42 C44 5.8(9) no
C45 O26 C31 C22 0.9(7) no
C45 O26 C31 C36 -179.0(4) no
C46 O34 C51 C38 -49.1(8) no
C51 O34 C46 O12 45.4(8) no
C51 O34 C46 C28 -166.5(4) no
C47 O54 C52 O5 33.6(10) no
C47 O54 C52 C19 -161.7(5) no
C52 O54 C47 C40 -38.8(8) no
C2 C1 C24 C15 0.0(6) no
C24 C1 C2 C8 -0.9(6) no
C24 C1 C2 C21 179.2(4) no
C2 C1 C55 C7 0.7(6) no
C55 C1 C2 C8 179.1(3) no
C55 C1 C2 C21 -0.7(6) no
C24 C1 C55 C7 -179.3(4) no
C55 C1 C24 C15 180.0(4) no
C1 C2 C8 C10 1.2(6) no
C1 C2 C21 C25 -0.2(6) no
C8 C2 C21 C25 180.0(4) no
C21 C2 C8 C10 -179.0(4) no
C18 C3 C20 C37 -178.5(3) no
C20 C3 C18 O3 154.3(4) no
C20 C3 C18 C29 -29.7(5) no
C18 C3 C30 C39 179.5(3) no
C30 C3 C18 O3 -23.1(5) no
C30 C3 C18 C29 152.9(4) no
C20 C3 C30 C39 1.9(6) no
C30 C3 C20 C37 -1.0(6) no
C13 C5 C14 C16 -1.0(6) no
C13 C5 C14 C33 -179.4(4) no
C14 C5 C13 C27 1.3(6) no
C13 C5 C22 C31 179.0(4) no
C22 C5 C13 C27 -177.3(4) no
C14 C5 C22 C31 0.5(6) no
C22 C5 C14 C16 177.5(4) no
C22 C5 C14 C33 -0.8(6) no
C7 C6 C11 O2 94.4(4) no
C7 C6 C11 C9 -84.6(4) no
C11 C6 C7 C25 153.0(4) no
C11 C6 C7 C55 -29.9(5) no
C50 C6 C7 C25 -83.0(5) no
C50 C6 C7 C55 94.1(5) no
C50 C6 C11 O2 -29.7(5) no
C50 C6 C11 C9 151.3(4) no
C6 C7 C25 C21 176.0(4) no
C6 C7 C55 C1 -176.8(4) no
C25 C7 C55 C1 0.3(6) no
C55 C7 C25 C21 -1.2(6) no
C2 C8 C10 O1 179.8(4) no
C2 C8 C10 C15 -0.5(6) no
C11 C9 C32 C23 -178.2(3) no
C32 C9 C11 O2 17.1(6) no
C32 C9 C11 C6 -163.9(3) no
C11 C9 C43 C35 177.8(4) no
C43 C9 C11 O2 -162.5(4) no
C43 C9 C11 C6 16.5(6) no
C32 C9 C43 C35 -1.8(6) no
C43 C9 C32 C23 1.4(6) no
O1 C10 C15 C24 179.3(4) no
C8 C10 C15 C24 -0.4(6) no
C5 C13 C27 C17 0.1(7) no
C5 C14 C16 C17 -0.5(6) no
C5 C14 C33 C36 1.1(7) no
C16 C14 C33 C36 -177.1(4) no
C33 C14 C16 C17 177.7(4) no
C10 C15 C24 C1 0.7(7) no
C14 C16 C17 C27 1.8(6) no
C14 C16 C17 C29 -176.7(4) no
C16 C17 C27 C13 -1.6(6) no
C16 C17 C29 C18 106.5(4) no
C16 C17 C29 C48 -131.0(4) no
C27 C17 C29 C18 -72.0(5) no
C27 C17 C29 C48 50.5(5) no
C29 C17 C27 C13 176.9(4) no
O3 C18 C29 C17 85.6(4) no
O3 C18 C29 C48 -38.5(5) no
C3 C18 C29 C17 -90.3(4) no
C3 C18 C29 C48 145.5(3) no
C37 C19 C39 C30 -1.8(7) no
C39 C19 C37 C20 2.7(6) no
C37 C19 C52 O5 42.4(7) no
C37 C19 C52 O54 -125.7(5) no
C52 C19 C37 C20 -174.0(4) no
C39 C19 C52 O5 -134.2(5) no
C39 C19 C52 O54 57.7(7) no
C52 C19 C39 C30 174.8(4) no
C3 C20 C37 C19 -1.3(6) no
C2 C21 C25 C7 1.2(7) no
C5 C22 C31 O26 179.6(4) no
C5 C22 C31 C36 -0.4(7) no
C28 C23 C32 C9 1.8(6) no
C32 C23 C28 C35 -4.5(6) no
C32 C23 C28 C46 178.2(4) no
C23 C28 C35 C43 4.2(7) no
C23 C28 C46 O12 -15.5(7) no
C23 C28 C46 O34 -169.5(4) no
C35 C28 C46 O12 167.2(4) no
C35 C28 C46 O34 13.3(7) no
C46 C28 C35 C43 -178.5(4) no
C3 C30 C39 C19 -0.5(7) no
O26 C31 C36 C33 -179.4(4) no
C22 C31 C36 C33 0.7(7) no
C14 C33 C36 C31 -1.1(7) no
C28 C35 C43 C9 -1.0(7) no
C44 C38 C51 O34 43.8(7) no
C51 C38 C44 C42 -36.5(7) no
C41 C40 C47 O54 37.6(9) no
C47 C40 C41 C53 -34.1(9) no
C40 C41 C53 O5 27.3(10) no
O12 C42 C44 C38 19.1(9) no
